data_1543141
loop_
_publ_author_name
'Nishikawa, Yasuhiro'
'Nakano, Saki'
'Tahira, Yuu'
'Terazawa, Kanako'
'Yamazaki, Ken'
'Kitamura, Chitoshi'
'Hara, Osamu'

_publ_section_title
;
 Chiral Pyridinium Phosphoramide as a Dual Br\/onsted Acid Catalyst for
 Enantioselective Diels-Alder Reaction.
;
_journal_issue 9
_journal_name_full 'Organic letters'
_journal_page_first 2004
_journal_page_last 2007
_journal_paper_doi 10.1021/acs.orglett.6b00608
_journal_volume 18
_journal_year 2016
_chemical_formula_moiety '(C50 H36 N2 O4 P1 +), (C1 F3 O3 S1 -), (C1 H2 Cl2)'
_chemical_formula_sum 'C52 H38 Cl2 F3 N2 O7 P S'
_chemical_formula_weight 993.77
_chemical_name_systematic
;
      ?
;
_space_group_IT_number 2
_symmetry_cell_setting triclinic
_symmetry_Int_Tables_number 2
_symmetry_space_group_name_Hall '-P 1'
_symmetry_space_group_name_H-M 'P -1'
_atom_sites_solution_hydrogens mixed
_atom_sites_solution_primary direct
_atom_sites_solution_secondary direct
_cell_angle_alpha 71.074(5)
_cell_angle_beta 67.743(5)
_cell_angle_gamma 66.374(5)
_cell_formula_units_Z 2
_cell_length_a 13.4369(10)
_cell_length_b 13.7007(9)
_cell_length_c 15.4740(11)
_cell_measurement_reflns_used 15005
_cell_measurement_temperature 200
_cell_measurement_theta_max 27.47
_cell_measurement_theta_min 3.01
_cell_measurement_wavelength 0.71073
_cell_volume 2364.9(3)
_computing_cell_refinement 'PROCESS-AUTO (Rigaku, 1998)'
_computing_data_collection 'PROCESS-AUTO (Rigaku, 1998)'
_computing_data_reduction 'PROCESS-AUTO (Rigaku, 1998)'
_computing_molecular_graphics 'ORTEP-3 for Windows (Farrugia, 2012)'
_computing_publication_material 'WinGX (Farrugia, 2012)'
_computing_structure_refinement 'SHELXL-2014/7 (Sheldrick, 2014)'
_computing_structure_solution 'SIR-2004 (Burla et al., 2005)'
_diffrn_ambient_temperature 200
_diffrn_detector_area_resol_mean 10
_diffrn_measured_fraction_theta_full 0.986
_diffrn_measured_fraction_theta_max 0.979
_diffrn_measurement_device_type 'RIGAKU RAPID'
_diffrn_measurement_method \w
_diffrn_radiation_monochromator graphite
_diffrn_radiation_probe x-ray
_diffrn_radiation_type MoK\a
_diffrn_radiation_wavelength 0.71073
_diffrn_reflns_av_R_equivalents 0.0563
_diffrn_reflns_av_unetI/netI 0.1015
_diffrn_reflns_Laue_measured_fraction_full 0.986
_diffrn_reflns_Laue_measured_fraction_max 0.979
_diffrn_reflns_limit_h_max 17
_diffrn_reflns_limit_h_min -17
_diffrn_reflns_limit_k_max 17
_diffrn_reflns_limit_k_min -17
_diffrn_reflns_limit_l_max 20
_diffrn_reflns_limit_l_min -20
_diffrn_reflns_number 22633
_diffrn_reflns_point_group_measured_fraction_full 0.986
_diffrn_reflns_point_group_measured_fraction_max 0.979
_diffrn_reflns_theta_full 25.242
_diffrn_reflns_theta_max 27.474
_diffrn_reflns_theta_min 3.008
_diffrn_source 'fine-focus sealed x-ray tube'
_diffrn_standards_number 0
_exptl_absorpt_coefficient_mu 0.283
_exptl_absorpt_correction_T_max 0.956
_exptl_absorpt_correction_T_min 0.915
_exptl_absorpt_correction_type numerical
_exptl_crystal_colour colorless
_exptl_crystal_density_diffrn 1.396
_exptl_crystal_density_method 'not measured'
_exptl_crystal_description prism
_exptl_crystal_F_000 1024
_exptl_crystal_size_max 0.55
_exptl_crystal_size_mid 0.3
_exptl_crystal_size_min 0.25
_refine_diff_density_max 0.423
_refine_diff_density_min -0.815
_refine_diff_density_rms 0.07
_refine_ls_extinction_method none
_refine_ls_goodness_of_fit_ref 1.008
_refine_ls_hydrogen_treatment mixed
_refine_ls_matrix_type full
_refine_ls_number_constraints 0
_refine_ls_number_parameters 627
_refine_ls_number_reflns 10597
_refine_ls_number_restraints 0
_refine_ls_restrained_S_all 1.008
_refine_ls_R_factor_all 0.1179
_refine_ls_R_factor_gt 0.0713
_refine_ls_shift/su_max 0
_refine_ls_shift/su_mean 0
_refine_ls_structure_factor_coef Fsqd
_refine_ls_weighting_details 'w=1/[\s^2^(Fo^2^)+(0.1142P)^2^+1.1390P] where P=(Fo^2^+2Fc^2^)/3'
_refine_ls_weighting_scheme calc
_refine_ls_wR_factor_gt 0.1896
_refine_ls_wR_factor_ref 0.2196
_reflns_Friedel_coverage 0
_reflns_number_gt 6615
_reflns_number_total 10597
_reflns_threshold_expression 'I > 2\s(I)'
_cod_data_source_file ol6b00608_si_002.cif
_cod_data_source_block PPA
_cod_depositor_comments 'Adding full bibliography for 1543141.cif.'
_cod_database_code 1543141
_shelx_estimated_absorpt_t_min 0.86
_shelx_estimated_absorpt_t_max 0.933

loop_
_symmetry_equiv_pos_as_xyz
'x, y, z'
'-x, -y, -z'

loop_
_atom_site_label
_atom_site_type_symbol
_atom_site_fract_x
_atom_site_fract_y
_atom_site_fract_z
_atom_site_U_iso_or_equiv
_atom_site_adp_type
_atom_site_occupancy
_atom_site_site_symmetry_order
_atom_site_calc_flag
_atom_site_refinement_flags_posn
_atom_site_refinement_flags_adp
_atom_site_refinement_flags_occupancy
_atom_site_disorder_assembly
_atom_site_disorder_group
C1 C 0.5534(3) 0.1502(4) 0.4756(3) 0.0588(10) Uani 1 1 d . . . . .
H1 H 0.5094 0.1441 0.5406 0.071 Uiso 1 1 calc R U . . .
C2 C 0.6148(4) 0.0583(4) 0.4372(3) 0.0633(11) Uani 1 1 d . . . . .
H2 H 0.613 -0.0112 0.4758 0.076 Uiso 1 1 calc R U . . .
C3 C 0.6789(3) 0.0670(3) 0.3426(3) 0.0553(9) Uani 1 1 d . . . . .
H3 H 0.7218 0.0033 0.3167 0.066 Uiso 1 1 calc R U . . .
C4 C 0.6811(3) 0.1684(3) 0.2851(2) 0.0423(7) Uani 1 1 d . . . . .
C5 C 0.6201(3) 0.2603(3) 0.3253(3) 0.0474(8) Uani 1 1 d . . . . .
H5 H 0.6226 0.33 0.2875 0.057 Uiso 1 1 calc R U . . .
C6 C 0.5558(3) 0.2506(3) 0.4198(3) 0.0555(9) Uani 1 1 d . . . . .
H6 H 0.5131 0.3139 0.4464 0.067 Uiso 1 1 calc R U . . .
C7 C 0.7467(3) 0.1775(3) 0.1830(2) 0.0410(7) Uani 1 1 d . . . . .
C8 C 0.7005(3) 0.2563(3) 0.1134(3) 0.0442(8) Uani 1 1 d . . . . .
H8 H 0.6271 0.3069 0.1317 0.053 Uiso 1 1 calc R U . . .
C9 C 0.7600(3) 0.2622(3) 0.0175(3) 0.0447(8) Uani 1 1 d . . . . .
H9 H 0.7262 0.3155 -0.0292 0.054 Uiso 1 1 calc R U . . .
C10 C 0.8688(3) 0.1906(3) -0.0108(2) 0.0385(7) Uani 1 1 d . . . . .
C11 C 0.9164(3) 0.1143(3) 0.0584(3) 0.0492(8) Uani 1 1 d . . . . .
H11 H 0.9915 0.0664 0.0402 0.059 Uiso 1 1 calc R U . . .
C12 C 0.8560(3) 0.1068(3) 0.1538(3) 0.0523(9) Uani 1 1 d . . . . .
H12 H 0.8895 0.0524 0.2002 0.063 Uiso 1 1 calc R U . . .
C13 C 0.9362(2) 0.1987(2) -0.1134(2) 0.0372(7) Uani 1 1 d . . . . .
C14 C 0.8976(2) 0.1892(2) -0.1826(2) 0.0335(6) Uani 1 1 d . . . . .
C15 C 0.9533(2) 0.2004(2) -0.2782(2) 0.0350(6) Uani 1 1 d . . . . .
C16 C 1.0622(2) 0.2170(2) -0.3100(2) 0.0363(7) Uani 1 1 d . . . . .
C17 C 1.1316(3) 0.2200(3) -0.4055(3) 0.0420(7) Uani 1 1 d . . . . .
H17 H 1.108 0.2087 -0.4511 0.05 Uiso 1 1 calc R U . . .
C18 C 1.2332(3) 0.2392(3) -0.4324(3) 0.0479(8) Uani 1 1 d . . . . .
H18 H 1.2791 0.2414 -0.4968 0.058 Uiso 1 1 calc R U . . .
C19 C 1.2697(3) 0.2554(3) -0.3667(3) 0.0529(9) Uani 1 1 d . . . . .
H19 H 1.3384 0.2717 -0.3872 0.063 Uiso 1 1 calc R U . . .
C20 C 1.2080(3) 0.2481(3) -0.2734(3) 0.0491(9) Uani 1 1 d . . . . .
H20 H 1.2353 0.2569 -0.2289 0.059 Uiso 1 1 calc R U . . .
C21 C 1.1025(2) 0.2275(3) -0.2418(3) 0.0412(7) Uani 1 1 d . . . . .
C22 C 1.0381(3) 0.2179(3) -0.1449(3) 0.0421(7) Uani 1 1 d . . . . .
H22 H 1.0663 0.225 -0.1002 0.05 Uiso 1 1 calc R U . . .
C23 C 0.9034(2) 0.1921(2) -0.3459(2) 0.0341(6) Uani 1 1 d . . . . .
C24 C 0.8735(2) 0.1001(2) -0.3285(2) 0.0345(6) Uani 1 1 d . . . . .
C25 C 0.8314(2) 0.0810(2) -0.3898(2) 0.0366(7) Uani 1 1 d . . . . .
C26 C 0.8139(3) 0.1595(3) -0.4683(2) 0.0422(7) Uani 1 1 d . . . . .
H26 H 0.7861 0.1476 -0.5108 0.051 Uiso 1 1 calc R U . . .
C27 C 0.8363(2) 0.2588(3) -0.4884(2) 0.0407(7) Uani 1 1 d . . . . .
C28 C 0.8142(3) 0.3412(3) -0.5679(3) 0.0497(8) Uani 1 1 d . . . . .
H28 H 0.785 0.3299 -0.6097 0.06 Uiso 1 1 calc R U . . .
C29 C 0.8342(3) 0.4373(3) -0.5859(3) 0.0565(10) Uani 1 1 d . . . . .
H29 H 0.8197 0.4918 -0.6402 0.068 Uiso 1 1 calc R U . . .
C30 C 0.8761(3) 0.4549(3) -0.5240(3) 0.0547(9) Uani 1 1 d . . . . .
H30 H 0.8885 0.5223 -0.5364 0.066 Uiso 1 1 calc R U . . .
C31 C 0.8996(3) 0.3776(3) -0.4464(3) 0.0470(8) Uani 1 1 d . . . . .
H31 H 0.9279 0.3915 -0.4055 0.056 Uiso 1 1 calc R U . . .
C32 C 0.8815(2) 0.2752(2) -0.4265(2) 0.0378(7) Uani 1 1 d . . . . .
C33 C 0.8086(3) -0.0240(3) -0.3679(2) 0.0378(7) Uani 1 1 d . . . . .
C34 C 0.8957(3) -0.1218(3) -0.3586(3) 0.0585(11) Uani 1 1 d . . . . .
H34 H 0.9696 -0.1214 -0.3678 0.07 Uiso 1 1 calc R U . . .
C35 C 0.8756(3) -0.2195(3) -0.3362(3) 0.0581(11) Uani 1 1 d . . . . .
H35 H 0.937 -0.2853 -0.3323 0.07 Uiso 1 1 calc R U . . .
C36 C 0.7679(3) -0.2250(3) -0.3190(2) 0.0377(7) Uani 1 1 d . . . . .
C37 C 0.6831(3) -0.1270(3) -0.3312(2) 0.0415(7) Uani 1 1 d . . . . .
H37 H 0.6096 -0.1272 -0.3234 0.05 Uiso 1 1 calc R U . . .
C38 C 0.7028(3) -0.0284(3) -0.3545(2) 0.0409(7) Uani 1 1 d . . . . .
H38 H 0.6422 0.0374 -0.3614 0.049 Uiso 1 1 calc R U . . .
C39 C 0.7482(3) -0.3314(3) -0.2873(2) 0.0385(7) Uani 1 1 d . . . . .
C40 C 0.8280(4) -0.4246(3) -0.2577(4) 0.0762(15) Uani 1 1 d . . . . .
H40 H 0.8983 -0.4208 -0.2607 0.091 Uiso 1 1 calc R U . . .
C41 C 0.8085(4) -0.5243(3) -0.2237(5) 0.0856(17) Uani 1 1 d . . . . .
H41 H 0.8649 -0.587 -0.2026 0.103 Uiso 1 1 calc R U . . .
C42 C 0.7094(3) -0.5335(3) -0.2202(3) 0.0531(9) Uani 1 1 d . . . . .
H42 H 0.6961 -0.6017 -0.1968 0.064 Uiso 1 1 calc R U . . .
C43 C 0.6307(3) -0.4426(3) -0.2508(4) 0.0649(11) Uani 1 1 d . . . . .
H43 H 0.5612 -0.4473 -0.2488 0.078 Uiso 1 1 calc R U . . .
C44 C 0.6497(3) -0.3425(3) -0.2852(3) 0.0618(11) Uani 1 1 d . . . . .
H44 H 0.5938 -0.2805 -0.3077 0.074 Uiso 1 1 calc R U . . .
C45 C 0.6056(3) 0.0143(3) -0.1311(2) 0.0440(8) Uani 1 1 d . . . . .
C46 C 0.6462(3) -0.0966(3) -0.1006(3) 0.0524(9) Uani 1 1 d . . . . .
H46 H 0.7206 -0.1304 -0.0936 0.063 Uiso 1 1 calc R U . . .
C47 C 0.5753(4) -0.1588(4) -0.0798(3) 0.0618(11) Uani 1 1 d . . . . .
C48 C 0.4649(4) -0.1049(4) -0.0900(3) 0.0690(12) Uani 1 1 d . . . . .
H48 H 0.4159 -0.1456 -0.0766 0.083 Uiso 1 1 calc R U . . .
C49 C 0.4298(3) 0.0017(4) -0.1182(3) 0.0680(12) Uani 1 1 d . . . . .
H49 H 0.3549 0.0375 -0.1238 0.082 Uiso 1 1 calc R U . . .
C50A C 0.7171(8) -0.3221(6) -0.0457(6) 0.081(3) Uani 0.666(10) 1 d . . P A 1
H50A H 0.7251 -0.3998 -0.0239 0.122 Uiso 0.666(10) 1 calc R U P A 1
H50B H 0.7718 -0.3103 -0.1084 0.122 Uiso 0.666(10) 1 calc R U P A 1
H50C H 0.7317 -0.2976 -0.0001 0.122 Uiso 0.666(10) 1 calc R U P A 1
C50B C 0.5640(17) -0.3433(14) -0.0326(12) 0.092(6) Uani 0.334(10) 1 d . . P A 2
H50D H 0.617 -0.4146 -0.0139 0.139 Uiso 0.334(10) 1 calc R U P A 2
H50E H 0.4936 -0.3299 0.0197 0.139 Uiso 0.334(10) 1 calc R U P A 2
H50F H 0.5471 -0.3421 -0.0894 0.139 Uiso 0.334(10) 1 calc R U P A 2
N1 N 0.6663(2) 0.0844(2) -0.1540(2) 0.0410(6) Uani 1 1 d . . . . .
N2 N 0.4992(2) 0.0612(3) -0.1393(2) 0.0554(8) Uani 1 1 d . . . . .
H2N H 0.4741 0.1322 -0.1589 0.083 Uiso 1 1 calc R U . . .
O1 O 0.79329(16) 0.16785(17) -0.14942(16) 0.0383(5) Uani 1 1 d . . . . .
O2 O 0.88560(17) 0.02148(16) -0.24467(15) 0.0371(5) Uani 1 1 d . . . . .
O3 O 0.8220(2) -0.03693(19) -0.06718(17) 0.0478(6) Uani 1 1 d . . . . .
O4 O 0.6110(4) -0.2652(3) -0.0523(2) 0.0823(10) Uani 1 1 d . . . . .
P1 P 0.79647(7) 0.05003(7) -0.14642(6) 0.0365(2) Uani 1 1 d . . . . .
H1N H 0.632(3) 0.159(3) -0.172(3) 0.050(10) Uiso 1 1 d . . . . .
C101 C 0.5003(4) 0.3849(4) 0.6519(4) 0.0683(12) Uani 1 1 d . . . . .
O101 O 0.5583(2) 0.3064(2) 0.8062(2) 0.0637(7) Uani 1 1 d . . . . .
O102 O 0.3877(2) 0.4609(2) 0.8050(2) 0.0731(9) Uani 1 1 d . . . . .
O103 O 0.3919(2) 0.2820(2) 0.8048(3) 0.0726(9) Uani 1 1 d . . . . .
F101 F 0.5569(3) 0.2921(3) 0.6209(3) 0.1070(11) Uani 1 1 d . . . . .
F102 F 0.5675(3) 0.4461(3) 0.6174(2) 0.0937(9) Uani 1 1 d . . . . .
F103 F 0.4145(3) 0.4342(3) 0.6156(3) 0.1071(11) Uani 1 1 d . . . . .
S101 S 0.45380(7) 0.35728(8) 0.78117(8) 0.0530(3) Uani 1 1 d . . . . .
C201 C 0.1098(6) 0.5824(7) 0.8749(6) 0.132(3) Uani 1 1 d . . . . .
H20A H 0.1179 0.5681 0.9393 0.158 Uiso 1 1 calc R U . . .
H20B H 0.1848 0.5811 0.8281 0.158 Uiso 1 1 calc R U . . .
Cl1 Cl 0.0695(3) 0.47631(18) 0.86786(17) 0.1556(9) Uani 1 1 d . . . . .
Cl2 Cl 0.0204(3) 0.7017(2) 0.8546(3) 0.1879(12) Uani 1 1 d . . . . .

loop_
_atom_site_aniso_label
_atom_site_aniso_U_11
_atom_site_aniso_U_22
_atom_site_aniso_U_33
_atom_site_aniso_U_23
_atom_site_aniso_U_13
_atom_site_aniso_U_12
C1 0.0468(19) 0.077(3) 0.0388(19) -0.006(2) -0.0140(15) -0.0085(19)
C2 0.067(2) 0.061(2) 0.050(2) 0.002(2) -0.0139(19) -0.021(2)
C3 0.060(2) 0.0478(19) 0.052(2) -0.0103(18) -0.0169(18) -0.0095(17)
C4 0.0342(15) 0.0493(18) 0.0461(19) -0.0093(16) -0.0188(14) -0.0093(14)
C5 0.0402(16) 0.0487(18) 0.052(2) -0.0138(17) -0.0164(15) -0.0075(15)
C6 0.0444(18) 0.065(2) 0.054(2) -0.022(2) -0.0179(16) -0.0028(17)
C7 0.0378(15) 0.0417(16) 0.0487(19) -0.0130(15) -0.0168(14) -0.0107(14)
C8 0.0313(14) 0.0442(17) 0.050(2) -0.0101(16) -0.0121(14) -0.0045(13)
C9 0.0350(15) 0.0451(17) 0.0488(19) -0.0047(16) -0.0154(14) -0.0081(14)
C10 0.0334(14) 0.0412(16) 0.0469(18) -0.0126(15) -0.0125(13) -0.0140(13)
C11 0.0396(16) 0.0489(19) 0.053(2) -0.0159(17) -0.0187(15) 0.0013(15)
C12 0.0496(19) 0.0490(19) 0.049(2) -0.0108(17) -0.0229(16) 0.0026(16)
C13 0.0313(14) 0.0348(14) 0.0488(18) -0.0116(14) -0.0125(13) -0.0104(12)
C14 0.0246(12) 0.0324(13) 0.0462(17) -0.0050(13) -0.0110(12) -0.0133(11)
C15 0.0297(13) 0.0310(13) 0.0471(18) -0.0040(13) -0.0140(12) -0.0128(12)
C16 0.0293(13) 0.0317(14) 0.0506(18) -0.0081(14) -0.0123(13) -0.0117(12)
C17 0.0338(15) 0.0422(16) 0.052(2) -0.0078(15) -0.0102(14) -0.0174(13)
C18 0.0349(15) 0.0503(19) 0.056(2) -0.0099(17) -0.0041(15) -0.0204(15)
C19 0.0296(15) 0.058(2) 0.077(3) -0.022(2) -0.0062(16) -0.0226(15)
C20 0.0319(15) 0.055(2) 0.070(2) -0.0229(19) -0.0112(16) -0.0182(15)
C21 0.0302(14) 0.0398(16) 0.059(2) -0.0139(16) -0.0118(14) -0.0139(13)
C22 0.0342(15) 0.0488(18) 0.053(2) -0.0156(16) -0.0158(14) -0.0157(14)
C23 0.0283(13) 0.0353(14) 0.0432(17) -0.0071(13) -0.0094(12) -0.0159(12)
C24 0.0281(13) 0.0355(14) 0.0393(16) -0.0032(13) -0.0096(12) -0.0130(12)
C25 0.0325(14) 0.0364(15) 0.0439(17) -0.0066(14) -0.0095(13) -0.0165(12)
C26 0.0344(15) 0.0487(18) 0.0496(19) -0.0086(16) -0.0135(14) -0.0191(14)
C27 0.0286(13) 0.0451(17) 0.0457(18) -0.0004(15) -0.0110(13) -0.0156(13)
C28 0.0381(16) 0.056(2) 0.052(2) 0.0029(17) -0.0182(15) -0.0183(15)
C29 0.0479(19) 0.0485(19) 0.062(2) 0.0136(18) -0.0218(18) -0.0180(16)
C30 0.0453(18) 0.0393(17) 0.072(3) 0.0065(18) -0.0198(18) -0.0177(15)
C31 0.0392(16) 0.0411(17) 0.060(2) -0.0003(16) -0.0172(15) -0.0175(14)
C32 0.0292(13) 0.0380(15) 0.0470(18) -0.0050(14) -0.0110(13) -0.0142(12)
C33 0.0373(15) 0.0418(16) 0.0407(17) -0.0077(14) -0.0095(13) -0.0210(13)
C34 0.0292(15) 0.0459(18) 0.104(3) -0.020(2) -0.0151(18) -0.0155(14)
C35 0.0337(16) 0.0393(17) 0.105(3) -0.020(2) -0.0222(19) -0.0081(14)
C36 0.0360(15) 0.0407(15) 0.0431(17) -0.0086(14) -0.0123(13) -0.0179(13)
C37 0.0371(15) 0.0444(16) 0.054(2) -0.0029(15) -0.0226(14) -0.0198(14)
C38 0.0394(15) 0.0382(15) 0.052(2) -0.0005(15) -0.0251(14) -0.0147(13)
C39 0.0385(15) 0.0391(15) 0.0438(17) -0.0090(14) -0.0127(13) -0.0168(13)
C40 0.055(2) 0.0416(19) 0.141(5) 0.006(2) -0.053(3) -0.0207(18)
C41 0.063(3) 0.042(2) 0.154(5) 0.009(3) -0.055(3) -0.0194(19)
C42 0.058(2) 0.0404(17) 0.069(2) -0.0068(18) -0.0214(19) -0.0239(16)
C43 0.050(2) 0.051(2) 0.107(4) -0.008(2) -0.033(2) -0.0267(18)
C44 0.050(2) 0.0443(18) 0.104(3) -0.001(2) -0.039(2) -0.0227(16)
C45 0.0423(16) 0.062(2) 0.0403(17) -0.0108(16) -0.0061(14) -0.0338(16)
C46 0.061(2) 0.060(2) 0.047(2) -0.0064(18) -0.0107(17) -0.0366(19)
C47 0.083(3) 0.069(3) 0.046(2) -0.012(2) -0.009(2) -0.047(2)
C48 0.065(3) 0.091(3) 0.072(3) -0.021(3) -0.005(2) -0.055(3)
C49 0.049(2) 0.089(3) 0.086(3) -0.027(3) -0.011(2) -0.043(2)
C50A 0.112(7) 0.062(4) 0.075(5) 0.004(4) -0.032(5) -0.042(5)
C50B 0.136(15) 0.088(11) 0.078(11) -0.004(8) -0.024(10) -0.077(11)
N1 0.0344(13) 0.0457(15) 0.0470(16) -0.0021(13) -0.0125(12) -0.0217(12)
N2 0.0417(15) 0.075(2) 0.063(2) -0.0190(17) -0.0093(14) -0.0332(15)
O1 0.0288(10) 0.0430(11) 0.0479(13) -0.0096(10) -0.0082(9) -0.0186(9)
O2 0.0375(10) 0.0322(10) 0.0430(12) -0.0020(9) -0.0137(9) -0.0149(9)
O3 0.0499(13) 0.0498(13) 0.0480(14) 0.0040(11) -0.0197(11) -0.0257(11)
O4 0.115(3) 0.072(2) 0.076(2) -0.0007(17) -0.022(2) -0.063(2)
P1 0.0339(4) 0.0395(4) 0.0405(4) -0.0006(4) -0.0131(3) -0.0197(3)
C101 0.056(2) 0.073(3) 0.086(3) -0.025(3) -0.029(2) -0.014(2)
O101 0.0561(15) 0.0585(15) 0.095(2) -0.0091(15) -0.0418(15) -0.0229(13)
O102 0.0549(16) 0.0634(17) 0.098(2) -0.0331(17) -0.0083(15) -0.0150(14)
O103 0.0495(15) 0.0660(17) 0.118(3) -0.0179(18) -0.0318(16) -0.0271(14)
F101 0.104(2) 0.114(2) 0.114(3) -0.069(2) -0.0255(19) -0.014(2)
F102 0.091(2) 0.118(2) 0.0803(19) -0.0148(18) -0.0144(16) -0.0542(19)
F103 0.102(2) 0.123(3) 0.114(3) -0.007(2) -0.073(2) -0.027(2)
S101 0.0374(4) 0.0525(5) 0.0774(7) -0.0197(5) -0.0192(4) -0.0148(4)
C201 0.072(4) 0.181(8) 0.144(7) -0.053(6) -0.031(4) -0.028(4)
Cl1 0.213(3) 0.1157(14) 0.1338(17) -0.0386(13) -0.0323(16) -0.0536(16)
Cl2 0.162(2) 0.1142(16) 0.303(4) -0.031(2) -0.090(2) -0.0469(16)

loop_
_atom_type_symbol
_atom_type_description
_atom_type_scat_dispersion_real
_atom_type_scat_dispersion_imag
_atom_type_scat_source
C C 0.0033 0.0016 'International Tables Vol C Tables 4.2.6.8 and 6.1.1.4'
H H 0 0 'International Tables Vol C Tables 4.2.6.8 and 6.1.1.4'
N N 0.0061 0.0033 'International Tables Vol C Tables 4.2.6.8 and 6.1.1.4'
O O 0.0106 0.006 'International Tables Vol C Tables 4.2.6.8 and 6.1.1.4'
F F 0.0171 0.0103 'International Tables Vol C Tables 4.2.6.8 and 6.1.1.4'
P P 0.1023 0.0942 'International Tables Vol C Tables 4.2.6.8 and 6.1.1.4'
S S 0.1246 0.1234 'International Tables Vol C Tables 4.2.6.8 and 6.1.1.4'
Cl Cl 0.1484 0.1585 'International Tables Vol C Tables 4.2.6.8 and 6.1.1.4'

loop_
_geom_angle_atom_site_label_1
_geom_angle_atom_site_label_2
_geom_angle_atom_site_label_3
_geom_angle
C6 C1 C2 119.9(4)
C6 C1 H1 120
C2 C1 H1 120
C1 C2 C3 120.2(4)
C1 C2 H2 119.9
C3 C2 H2 119.9
C2 C3 C4 120.4(3)
C2 C3 H3 119.8
C4 C3 H3 119.8
C3 C4 C5 118.8(3)
C3 C4 C7 120.1(3)
C5 C4 C7 121.2(3)
C6 C5 C4 120.3(4)
C6 C5 H5 119.8
C4 C5 H5 119.8
C1 C6 C5 120.4(4)
C1 C6 H6 119.8
C5 C6 H6 119.8
C8 C7 C12 117.9(3)
C8 C7 C4 120.9(3)
C12 C7 C4 121.2(3)
C9 C8 C7 121.0(3)
C9 C8 H8 119.5
C7 C8 H8 119.5
C8 C9 C10 120.5(3)
C8 C9 H9 119.8
C10 C9 H9 119.8
C11 C10 C9 118.7(3)
C11 C10 C13 119.9(3)
C9 C10 C13 121.3(3)
C10 C11 C12 120.7(3)
C10 C11 H11 119.6
C12 C11 H11 119.6
C11 C12 C7 121.1(3)
C11 C12 H12 119.4
C7 C12 H12 119.4
C22 C13 C14 116.9(3)
C22 C13 C10 121.0(3)
C14 C13 C10 122.0(3)
C15 C14 C13 124.6(3)
C15 C14 O1 118.7(3)
C13 C14 O1 116.7(3)
C14 C15 C16 117.8(3)
C14 C15 C23 120.4(2)
C16 C15 C23 121.7(3)
C17 C16 C21 118.8(3)
C17 C16 C15 122.7(3)
C21 C16 C15 118.5(3)
C18 C17 C16 120.1(3)
C18 C17 H17 119.9
C16 C17 H17 119.9
C17 C18 C19 120.9(3)
C17 C18 H18 119.6
C19 C18 H18 119.6
C20 C19 C18 120.8(3)
C20 C19 H19 119.6
C18 C19 H19 119.6
C19 C20 C21 120.4(3)
C19 C20 H20 119.8
C21 C20 H20 119.8
C22 C21 C16 120.0(3)
C22 C21 C20 121.2(3)
C16 C21 C20 118.8(3)
C13 C22 C21 122.0(3)
C13 C22 H22 119
C21 C22 H22 119
C24 C23 C32 117.6(3)
C24 C23 C15 118.8(3)
C32 C23 C15 123.5(3)
C23 C24 C25 123.7(3)
C23 C24 O2 118.3(3)
C25 C24 O2 118.0(3)
C26 C25 C24 118.1(3)
C26 C25 C33 122.2(3)
C24 C25 C33 119.6(3)
C25 C26 C27 121.6(3)
C25 C26 H26 119.2
C27 C26 H26 119.2
C28 C27 C26 121.3(3)
C28 C27 C32 119.5(3)
C26 C27 C32 119.2(3)
C29 C28 C27 121.1(4)
C29 C28 H28 119.5
C27 C28 H28 119.5
C28 C29 C30 119.7(4)
C28 C29 H29 120.1
C30 C29 H29 120.1
C31 C30 C29 121.6(3)
C31 C30 H30 119.2
C29 C30 H30 119.2
C30 C31 C32 120.1(3)
C30 C31 H31 120
C32 C31 H31 120
C27 C32 C23 119.5(3)
C27 C32 C31 118.0(3)
C23 C32 C31 122.4(3)
C38 C33 C34 117.8(3)
C38 C33 C25 122.6(3)
C34 C33 C25 119.6(3)
C35 C34 C33 120.4(3)
C35 C34 H34 119.8
C33 C34 H34 119.8
C34 C35 C36 122.2(3)
C34 C35 H35 118.9
C36 C35 H35 118.9
C37 C36 C35 116.5(3)
C37 C36 C39 123.1(3)
C35 C36 C39 120.4(3)
C36 C37 C38 121.6(3)
C36 C37 H37 119.2
C38 C37 H37 119.2
C33 C38 C37 121.3(3)
C33 C38 H38 119.3
C37 C38 H38 119.3
C40 C39 C44 116.6(3)
C40 C39 C36 121.1(3)
C44 C39 C36 122.3(3)
C39 C40 C41 121.7(4)
C39 C40 H40 119.2
C41 C40 H40 119.2
C42 C41 C40 120.9(4)
C42 C41 H41 119.6
C40 C41 H41 119.6
C43 C42 C41 118.2(3)
C43 C42 H42 120.9
C41 C42 H42 120.9
C42 C43 C44 121.3(3)
C42 C43 H43 119.4
C44 C43 H43 119.4
C39 C44 C43 121.3(4)
C39 C44 H44 119.3
C43 C44 H44 119.3
N2 C45 C46 119.9(3)
N2 C45 N1 115.6(3)
C46 C45 N1 124.4(3)
C45 C46 C47 118.6(4)
C45 C46 H46 120.7
C47 C46 H46 120.7
O4 C47 C46 120.9(4)
O4 C47 C48 120.3(4)
C46 C47 C48 118.7(4)
C49 C48 C47 120.1(4)
C49 C48 H48 119.9
C47 C48 H48 119.9
C48 C49 N2 120.9(4)
C48 C49 H49 119.6
N2 C49 H49 119.6
O4 C50A H50A 109.5
O4 C50A H50B 109.5
H50A C50A H50B 109.5
O4 C50A H50C 109.5
H50A C50A H50C 109.5
H50B C50A H50C 109.5
O4 C50B H50D 109.5
O4 C50B H50E 109.5
H50D C50B H50E 109.5
O4 C50B H50F 109.5
H50D C50B H50F 109.5
H50E C50B H50F 109.5
C45 N1 P1 126.0(3)
C45 N1 H1N 119(2)
P1 N1 H1N 114(2)
C45 N2 C49 121.7(4)
C45 N2 H2N 119.1
C49 N2 H2N 119.1
C14 O1 P1 117.90(18)
C24 O2 P1 117.59(18)
C47 O4 C50A 123.3(4)
C47 O4 C50B 133.1(10)
O3 P1 O1 119.28(14)
O3 P1 O2 110.98(13)
O1 P1 O2 104.19(11)
O3 P1 N1 114.67(14)
O1 P1 N1 97.33(13)
O2 P1 N1 109.12(13)
F103 C101 F102 108.4(4)
F103 C101 F101 106.6(4)
F102 C101 F101 108.4(4)
F103 C101 S101 111.9(3)
F102 C101 S101 111.5(3)
F101 C101 S101 110.0(4)
O102 S101 O101 115.75(18)
O102 S101 O103 115.63(18)
O101 S101 O103 112.45(18)
O102 S101 C101 104.6(2)
O101 S101 C101 103.2(2)
O103 S101 C101 103.1(2)
Cl2 C201 Cl1 113.3(4)
Cl2 C201 H20A 108.9
Cl1 C201 H20A 108.9
Cl2 C201 H20B 108.9
Cl1 C201 H20B 108.9
H20A C201 H20B 107.7

loop_
_geom_bond_atom_site_label_1
_geom_bond_atom_site_label_2
_geom_bond_distance
C1 C6 1.372(6)
C1 C2 1.380(6)
C1 H1 0.95
C2 C3 1.382(5)
C2 H2 0.95
C3 C4 1.391(5)
C3 H3 0.95
C4 C5 1.391(5)
C4 C7 1.481(5)
C5 C6 1.383(5)
C5 H5 0.95
C6 H6 0.95
C7 C8 1.388(5)
C7 C12 1.392(5)
C8 C9 1.387(5)
C8 H8 0.95
C9 C10 1.391(4)
C9 H9 0.95
C10 C11 1.380(5)
C10 C13 1.494(4)
C11 C12 1.382(5)
C11 H11 0.95
C12 H12 0.95
C13 C22 1.372(4)
C13 C14 1.413(4)
C14 C15 1.370(4)
C14 O1 1.414(3)
C15 C16 1.443(4)
C15 C23 1.494(4)
C16 C17 1.416(5)
C16 C21 1.421(5)
C17 C18 1.375(4)
C17 H17 0.95
C18 C19 1.391(5)
C18 H18 0.95
C19 C20 1.359(5)
C19 H19 0.95
C20 C21 1.426(4)
C20 H20 0.95
C21 C22 1.412(5)
C22 H22 0.95
C23 C24 1.388(4)
C23 C32 1.424(5)
C24 C25 1.404(4)
C24 O2 1.408(4)
C25 C26 1.363(5)
C25 C33 1.495(4)
C26 C27 1.422(4)
C26 H26 0.95
C27 C28 1.408(5)
C27 C32 1.424(5)
C28 C29 1.367(5)
C28 H28 0.95
C29 C30 1.400(6)
C29 H29 0.95
C30 C31 1.363(5)
C30 H30 0.95
C31 C32 1.434(4)
C31 H31 0.95
C33 C38 1.381(4)
C33 C34 1.390(5)
C34 C35 1.380(5)
C34 H34 0.95
C35 C36 1.396(4)
C35 H35 0.95
C36 C37 1.382(4)
C36 C39 1.477(4)
C37 C38 1.386(4)
C37 H37 0.95
C38 H38 0.95
C39 C40 1.373(5)
C39 C44 1.379(5)
C40 C41 1.388(6)
C40 H40 0.95
C41 C42 1.366(6)
C41 H41 0.95
C42 C43 1.355(6)
C42 H42 0.95
C43 C44 1.390(5)
C43 H43 0.95
C44 H44 0.95
C45 N2 1.350(5)
C45 C46 1.377(5)
C45 N1 1.378(4)
C46 C47 1.407(5)
C46 H46 0.95
C47 O4 1.314(5)
C47 C48 1.413(7)
C48 C49 1.318(7)
C48 H48 0.95
C49 N2 1.359(5)
C49 H49 0.95
C50A O4 1.349(9)
C50A H50A 0.98
C50A H50B 0.98
C50A H50C 0.98
C50B O4 1.350(14)
C50B H50D 0.98
C50B H50E 0.98
C50B H50F 0.98
N1 P1 1.659(3)
N1 H1N 0.93(4)
N2 H2N 0.88
O1 P1 1.583(2)
O2 P1 1.590(2)
O3 P1 1.444(3)
C101 F103 1.312(5)
C101 F102 1.324(5)
C101 F101 1.330(5)
C101 S101 1.813(5)
O101 S101 1.435(3)
O102 S101 1.421(3)
O103 S101 1.450(3)
C201 Cl2 1.610(8)
C201 Cl1 1.788(9)
C201 H20A 0.99
C201 H20B 0.99

loop_
_geom_hbond_atom_site_label_D
_geom_hbond_atom_site_label_H
_geom_hbond_atom_site_label_A
_geom_hbond_distance_DH
_geom_hbond_distance_HA
_geom_hbond_distance_DA
_geom_hbond_angle_DHA
_geom_hbond_site_symmetry_A
C46 H46 O3 0.95 2.41 3.043(4) 123.5 .
C50B H50E O101 0.98 2.61 3.370(17) 134.5 2_656
N1 H1N O101 0.93(4) 1.84(4) 2.768(4) 174(4) 1_554
N1 H1N S101 0.93(4) 2.91(4) 3.784(3) 157(3) 1_554
N2 H2N O101 0.88 2.85 3.524(4) 134.4 1_554
N2 H2N O103 0.88 1.91 2.779(5) 168.8 1_554
N2 H2N S101 0.88 2.85 3.699(4) 163.5 1_554
C201 H20B O102 0.99 2.51 3.318(7) 138.2 .
C46 H46 O3 0.95 2.41 3.043(4) 123.5 .
C50B H50E O101 0.98 2.61 3.370(17) 134.5 2_656
N1 H1N O101 0.93(4) 1.84(4) 2.768(4) 174(4) 1_554
N1 H1N S101 0.93(4) 2.91(4) 3.784(3) 157(3) 1_554
N2 H2N O101 0.88 2.85 3.524(4) 134.4 1_554
N2 H2N O103 0.88 1.91 2.779(5) 168.8 1_554
N2 H2N S101 0.88 2.85 3.699(4) 163.5 1_554
C201 H20B O102 0.99 2.51 3.318(7) 138.2 .

loop_
_geom_torsion_atom_site_label_1
_geom_torsion_atom_site_label_2
_geom_torsion_atom_site_label_3
_geom_torsion_atom_site_label_4
_geom_torsion
C6 C1 C2 C3 0.1(7)
C1 C2 C3 C4 -0.7(6)
C2 C3 C4 C5 1.7(6)
C2 C3 C4 C7 -177.8(4)
C3 C4 C5 C6 -1.9(5)
C7 C4 C5 C6 177.5(3)
C2 C1 C6 C5 -0.3(6)
C4 C5 C6 C1 1.3(6)
C3 C4 C7 C8 134.8(4)
C5 C4 C7 C8 -44.6(5)
C3 C4 C7 C12 -44.5(5)
C5 C4 C7 C12 136.0(4)
C12 C7 C8 C9 1.9(5)
C4 C7 C8 C9 -177.4(3)
C7 C8 C9 C10 -1.6(5)
C8 C9 C10 C11 -0.3(5)
C8 C9 C10 C13 -177.3(3)
C9 C10 C11 C12 2.0(5)
C13 C10 C11 C12 179.0(3)
C10 C11 C12 C7 -1.7(6)
C8 C7 C12 C11 -0.3(5)
C4 C7 C12 C11 179.0(3)
C11 C10 C13 C22 -57.6(4)
C9 C10 C13 C22 119.3(4)
C11 C10 C13 C14 123.6(3)
C9 C10 C13 C14 -59.5(4)
C22 C13 C14 C15 -1.7(5)
C10 C13 C14 C15 177.1(3)
C22 C13 C14 O1 179.1(3)
C10 C13 C14 O1 -2.0(4)
C13 C14 C15 C16 3.7(4)
O1 C14 C15 C16 -177.1(2)
C13 C14 C15 C23 -178.1(3)
O1 C14 C15 C23 1.0(4)
C14 C15 C16 C17 174.2(3)
C23 C15 C16 C17 -3.9(4)
C14 C15 C16 C21 -3.8(4)
C23 C15 C16 C21 178.1(3)
C21 C16 C17 C18 -3.8(5)
C15 C16 C17 C18 178.1(3)
C16 C17 C18 C19 0.3(5)
C17 C18 C19 C20 2.8(6)
C18 C19 C20 C21 -2.2(6)
C17 C16 C21 C22 -176.0(3)
C15 C16 C21 C22 2.1(4)
C17 C16 C21 C20 4.3(4)
C15 C16 C21 C20 -177.6(3)
C19 C20 C21 C22 179.0(3)
C19 C20 C21 C16 -1.3(5)
C14 C13 C22 C21 -0.2(5)
C10 C13 C22 C21 -179.0(3)
C16 C21 C22 C13 -0.1(5)
C20 C21 C22 C13 179.6(3)
C14 C15 C23 C24 -54.3(4)
C16 C15 C23 C24 123.8(3)
C14 C15 C23 C32 123.9(3)
C16 C15 C23 C32 -58.1(4)
C32 C23 C24 C25 5.1(4)
C15 C23 C24 C25 -176.6(3)
C32 C23 C24 O2 -174.7(2)
C15 C23 C24 O2 3.6(4)
C23 C24 C25 C26 -3.2(4)
O2 C24 C25 C26 176.6(3)
C23 C24 C25 C33 176.1(3)
O2 C24 C25 C33 -4.1(4)
C24 C25 C26 C27 -0.5(4)
C33 C25 C26 C27 -179.8(3)
C25 C26 C27 C28 -177.7(3)
C25 C26 C27 C32 2.1(4)
C26 C27 C28 C29 178.9(3)
C32 C27 C28 C29 -0.9(5)
C27 C28 C29 C30 -0.7(5)
C28 C29 C30 C31 1.1(6)
C29 C30 C31 C32 0.0(5)
C28 C27 C32 C23 179.7(3)
C26 C27 C32 C23 -0.1(4)
C28 C27 C32 C31 1.9(4)
C26 C27 C32 C31 -177.9(3)
C24 C23 C32 C27 -3.3(4)
C15 C23 C32 C27 178.5(3)
C24 C23 C32 C31 174.3(3)
C15 C23 C32 C31 -3.8(4)
C30 C31 C32 C27 -1.5(5)
C30 C31 C32 C23 -179.3(3)
C26 C25 C33 C38 -59.4(4)
C24 C25 C33 C38 121.3(3)
C26 C25 C33 C34 121.9(4)
C24 C25 C33 C34 -57.4(4)
C38 C33 C34 C35 -0.3(6)
C25 C33 C34 C35 178.4(4)
C33 C34 C35 C36 -2.1(7)
C34 C35 C36 C37 3.8(6)
C34 C35 C36 C39 -174.8(4)
C35 C36 C37 C38 -3.2(5)
C39 C36 C37 C38 175.4(3)
C34 C33 C38 C37 0.9(5)
C25 C33 C38 C37 -177.8(3)
C36 C37 C38 C33 0.9(5)
C37 C36 C39 C40 -166.7(4)
C35 C36 C39 C40 11.7(6)
C37 C36 C39 C44 12.9(5)
C35 C36 C39 C44 -168.6(4)
C44 C39 C40 C41 -2.6(7)
C36 C39 C40 C41 177.1(5)
C39 C40 C41 C42 1.3(9)
C40 C41 C42 C43 0.0(8)
C41 C42 C43 C44 0.1(7)
C40 C39 C44 C43 2.7(6)
C36 C39 C44 C43 -176.9(4)
C42 C43 C44 C39 -1.5(7)
N2 C45 C46 C47 1.0(5)
N1 C45 C46 C47 -179.8(3)
C45 C46 C47 O4 178.6(4)
C45 C46 C47 C48 -0.8(5)
O4 C47 C48 C49 -179.6(4)
C46 C47 C48 C49 -0.2(6)
C47 C48 C49 N2 1.1(7)
N2 C45 N1 P1 177.5(2)
C46 C45 N1 P1 -1.8(5)
C46 C45 N2 C49 -0.1(5)
N1 C45 N2 C49 -179.4(3)
C48 C49 N2 C45 -1.0(6)
C15 C14 O1 P1 73.2(3)
C13 C14 O1 P1 -107.6(3)
C23 C24 O2 P1 73.6(3)
C25 C24 O2 P1 -106.2(3)
C46 C47 O4 C50A -2.9(7)
C48 C47 O4 C50A 176.6(5)
C46 C47 O4 C50B -176.4(10)
C48 C47 O4 C50B 3.0(12)
C14 O1 P1 O3 81.2(2)
C14 O1 P1 O2 -43.2(2)
C14 O1 P1 N1 -155.1(2)
C24 O2 P1 O3 -178.35(19)
C24 O2 P1 O1 -48.8(2)
C24 O2 P1 N1 54.4(2)
C45 N1 P1 O3 -35.5(3)
C45 N1 P1 O1 -162.5(3)
C45 N1 P1 O2 89.7(3)
F103 C101 S101 O102 -57.3(4)
F102 C101 S101 O102 64.1(4)
F101 C101 S101 O102 -175.6(3)
F103 C101 S101 O101 -178.8(3)
F102 C101 S101 O101 -57.3(4)
F101 C101 S101 O101 62.9(3)
F103 C101 S101 O103 64.0(4)
F102 C101 S101 O103 -174.5(3)
F101 C101 S101 O103 -54.3(3)
